data_4102121
loop_
_publ_author_name
'Christoph Schotes'
'Antonio Mezzetti'

_publ_section_title
;
 Asymmetric Diels-Alder Reactions of Unsaturated \b-Ketoesters Catalyzed
 by Chiral Ruthenium PNNP Complexes
;
_journal_name_full 'Journal of the American Chemical Society'
_journal_page_first 3652
_journal_page_last 3653
_journal_paper_doi 10.1021/ja910039e
_journal_volume 132
_journal_year 2010
_chemical_absolute_configuration unk
_chemical_formula_moiety 'C23 H28 O4'
_chemical_formula_sum 'C23 H28 O4'
_chemical_formula_weight 368.45
_chemical_name_common 'estrone derivative 11c'
_chemical_name_systematic
; 
 ? 
;
_space_group_IT_number 19
_symmetry_cell_setting orthorhombic
_symmetry_Int_Tables_number 19
_symmetry_space_group_name_Hall 'P 2ac 2ab'
_symmetry_space_group_name_H-M 'P 21 21 21'
_atom_sites_solution_hydrogens geom
_atom_sites_solution_primary direct
_atom_sites_solution_secondary difmap
_audit_creation_method SHELXL-97
_cell_angle_alpha 90.00
_cell_angle_beta 90.00
_cell_angle_gamma 90.00
_cell_formula_units_Z 4
_cell_length_a 8.8778(15)
_cell_length_b 11.951(2)
_cell_length_c 18.680(3)
_cell_measurement_reflns_used 2476
_cell_measurement_temperature 100(2)
_cell_measurement_theta_max 22.29
_cell_measurement_theta_min 2.77
_cell_volume 1981.9(6)
_computing_cell_refinement 'Bruker SMART'
_computing_data_collection 'Bruker SMART'
_computing_data_reduction 'Bruker SAINT'
_computing_molecular_graphics 'Bruker SHELXTL'
_computing_publication_material 'Bruker SHELXTL'
_computing_structure_refinement 'SHELXL-97 (Sheldrick, 1997)'
_computing_structure_solution 'SHELXS-97 (Sheldrick, 1990)'
_diffrn_ambient_temperature 100(2)
_diffrn_measured_fraction_theta_full 0.997
_diffrn_measured_fraction_theta_max 0.997
_diffrn_measurement_device_type 'CCD area detector'
_diffrn_measurement_method 'phi and omega scans'
_diffrn_radiation_monochromator graphite
_diffrn_radiation_source 'sealed tube'
_diffrn_radiation_type MoK\a
_diffrn_radiation_wavelength 0.71073
_diffrn_reflns_av_R_equivalents 0.0822
_diffrn_reflns_av_sigmaI/netI 0.0901
_diffrn_reflns_limit_h_max 11
_diffrn_reflns_limit_h_min -11
_diffrn_reflns_limit_k_max 15
_diffrn_reflns_limit_k_min -16
_diffrn_reflns_limit_l_max 25
_diffrn_reflns_limit_l_min -25
_diffrn_reflns_number 20956
_diffrn_reflns_theta_full 28.53
_diffrn_reflns_theta_max 28.53
_diffrn_reflns_theta_min 2.02
_exptl_absorpt_coefficient_mu 0.083
_exptl_absorpt_correction_type none
_exptl_crystal_colour colorless
_exptl_crystal_density_diffrn 1.235
_exptl_crystal_density_meas ?
_exptl_crystal_density_method 'not measured'
_exptl_crystal_description plate
_exptl_crystal_F_000 792
_exptl_crystal_size_max 0.35
_exptl_crystal_size_mid 0.28
_exptl_crystal_size_min 0.11
_refine_diff_density_max 0.227
_refine_diff_density_min -0.186
_refine_diff_density_rms 0.040
_refine_ls_abs_structure_details 'Flack H D (1983), Acta Cryst. A39, 876-881'
_refine_ls_abs_structure_Flack -1.9(10)
_refine_ls_extinction_method none
_refine_ls_goodness_of_fit_ref 0.819
_refine_ls_hydrogen_treatment constr
_refine_ls_matrix_type full
_refine_ls_number_parameters 248
_refine_ls_number_reflns 5002
_refine_ls_number_restraints 0
_refine_ls_restrained_S_all 0.819
_refine_ls_R_factor_all 0.0673
_refine_ls_R_factor_gt 0.0457
_refine_ls_shift/su_max 0.001
_refine_ls_shift/su_mean 0.000
_refine_ls_structure_factor_coef Fsqd
_refine_ls_weighting_details 'calc w=1/[\s^2^(Fo^2^)+(0.0232P)^2^+0.0000P] where P=(Fo^2^+2Fc^2^)/3'
_refine_ls_weighting_scheme calc
_refine_ls_wR_factor_gt 0.0731
_refine_ls_wR_factor_ref 0.0780
_reflns_number_gt 3433
_reflns_number_total 5002
_reflns_threshold_expression >2sigma(I)
_cod_data_source_file ja910039e_si_002.cif
_cod_data_source_block y
_cod_depositor_comments
;
The following automatic conversions were performed:

'_exptl_crystal_density_meas' value 'not measured' was changed to '?'
- the value is perceived as not measured.

Automatic conversion script
Id: cif_fix_values 3008 2015-01-20 13:52:24Z robertas 
;
_cod_original_cell_volume 1981.8(6)
_cod_database_code 4102121

loop_
_symmetry_equiv_pos_as_xyz
'x, y, z'
'-x+1/2, -y, z+1/2'
'-x, y+1/2, -z+1/2'
'x+1/2, -y+1/2, -z'

loop_
_atom_site_label
_atom_site_type_symbol
_atom_site_fract_x
_atom_site_fract_y
_atom_site_fract_z
_atom_site_U_iso_or_equiv
_atom_site_adp_type
_atom_site_occupancy
_atom_site_symmetry_multiplicity
_atom_site_calc_flag
_atom_site_refinement_flags
_atom_site_disorder_assembly
_atom_site_disorder_group
O1 O 0.54465(13) 0.48198(9) 0.21491(6) 0.0249(3) Uani 1 1 d . . .
O2 O 0.68860(14) 0.36368(10) 0.28111(6) 0.0310(3) Uani 1 1 d . . .
O3 O 0.82063(15) 0.63728(10) 0.22619(7) 0.0346(3) Uani 1 1 d . . .
O4 O 1.01442(15) -0.19444(10) 0.00274(6) 0.0365(3) Uani 1 1 d . . .
C1 C 0.6713(2) 0.42475(14) 0.23029(9) 0.0231(4) Uani 1 1 d . . .
C2 C 0.79067(18) 0.45165(14) 0.17450(9) 0.0214(4) Uani 1 1 d . . .
C3 C 0.8177(2) 0.57828(15) 0.17387(10) 0.0259(4) Uani 1 1 d . . .
C4 C 0.8453(3) 0.61515(15) 0.09770(10) 0.0372(5) Uani 1 1 d . . .
H4A H 0.9423 0.6556 0.0937 0.045 Uiso 1 1 calc R . .
H4B H 0.7633 0.6647 0.0809 0.045 Uiso 1 1 calc R . .
C5 C 0.8492(2) 0.50678(14) 0.05411(9) 0.0319(5) Uani 1 1 d . . .
H5A H 0.9532 0.4774 0.0506 0.038 Uiso 1 1 calc R . .
H5B H 0.8093 0.5190 0.0053 0.038 Uiso 1 1 calc R . .
C6 C 0.7479(2) 0.42614(14) 0.09645(8) 0.0232(4) Uani 1 1 d . . .
H6 H 0.6414 0.4512 0.0894 0.028 Uiso 1 1 calc R . .
C7 C 0.7558(2) 0.30274(15) 0.07551(9) 0.0247(4) Uani 1 1 d . . .
H7 H 0.6598 0.2682 0.0927 0.030 Uiso 1 1 calc R . .
C8 C 0.7589(2) 0.28520(15) -0.00476(10) 0.0349(5) Uani 1 1 d . . .
H8A H 0.6761 0.3283 -0.0270 0.042 Uiso 1 1 calc R . .
H8B H 0.8553 0.3139 -0.0241 0.042 Uiso 1 1 calc R . .
C9 C 0.7427(2) 0.16444(16) -0.02405(10) 0.0369(5) Uani 1 1 d . . .
H9A H 0.7642 0.1553 -0.0757 0.044 Uiso 1 1 calc R . .
H9B H 0.6370 0.1413 -0.0158 0.044 Uiso 1 1 calc R . .
C10 C 0.8451(2) 0.08836(14) 0.01780(9) 0.0260(4) Uani 1 1 d . . .
C11 C 0.8765(2) -0.01870(14) -0.00908(9) 0.0286(4) Uani 1 1 d . . .
H11 H 0.8314 -0.0421 -0.0527 0.034 Uiso 1 1 calc R . .
C12 C 0.9718(2) -0.09042(15) 0.02672(9) 0.0271(4) Uani 1 1 d . . .
C13 C 1.0339(2) -0.05755(15) 0.09179(9) 0.0268(4) Uani 1 1 d . . .
H13 H 1.0982 -0.1070 0.1174 0.032 Uiso 1 1 calc R . .
C14 C 1.0018(2) 0.04683(14) 0.11899(9) 0.0238(4) Uani 1 1 d . . .
H14 H 1.0439 0.0681 0.1637 0.029 Uiso 1 1 calc R . .
C15 C 0.9084(2) 0.12303(14) 0.08245(9) 0.0207(4) Uani 1 1 d . . .
C16 C 0.88081(19) 0.23793(14) 0.11039(9) 0.0210(4) Uani 1 1 d . . .
C17 C 0.96295(19) 0.28201(14) 0.16378(9) 0.0236(4) Uani 1 1 d . . .
H17 H 1.0397 0.2368 0.1842 0.028 Uiso 1 1 calc R . .
C18 C 0.94215(19) 0.39724(14) 0.19336(9) 0.0255(4) Uani 1 1 d . . .
H18A H 1.0243 0.4456 0.1752 0.031 Uiso 1 1 calc R . .
H18B H 0.9516 0.3939 0.2461 0.031 Uiso 1 1 calc R . .
C19 C 0.41867(19) 0.48891(15) 0.26787(9) 0.0254(4) Uani 1 1 d . . .
C20 C 0.4781(2) 0.53676(16) 0.33772(9) 0.0345(5) Uani 1 1 d . . .
H20A H 0.5473 0.4831 0.3598 0.052 Uiso 1 1 calc R . .
H20B H 0.3937 0.5511 0.3703 0.052 Uiso 1 1 calc R . .
H20C H 0.5315 0.6069 0.3281 0.052 Uiso 1 1 calc R . .
C21 C 0.3117(2) 0.57040(15) 0.23233(10) 0.0329(5) Uani 1 1 d . . .
H21A H 0.3616 0.6430 0.2266 0.049 Uiso 1 1 calc R . .
H21B H 0.2216 0.5794 0.2621 0.049 Uiso 1 1 calc R . .
H21C H 0.2825 0.5416 0.1852 0.049 Uiso 1 1 calc R . .
C22 C 0.3478(2) 0.37435(15) 0.27607(10) 0.0353(5) Uani 1 1 d . . .
H22A H 0.3167 0.3465 0.2290 0.053 Uiso 1 1 calc R . .
H22B H 0.2595 0.3797 0.3074 0.053 Uiso 1 1 calc R . .
H22C H 0.4212 0.3227 0.2971 0.053 Uiso 1 1 calc R . .
C23 C 0.9398(3) -0.23602(16) -0.06014(9) 0.0471(6) Uani 1 1 d . . .
H23A H 0.8306 -0.2351 -0.0525 0.071 Uiso 1 1 calc R . .
H23B H 0.9729 -0.3128 -0.0696 0.071 Uiso 1 1 calc R . .
H23C H 0.9650 -0.1885 -0.1012 0.071 Uiso 1 1 calc R . .

loop_
_atom_site_aniso_label
_atom_site_aniso_U_11
_atom_site_aniso_U_22
_atom_site_aniso_U_33
_atom_site_aniso_U_23
_atom_site_aniso_U_13
_atom_site_aniso_U_12
O1 0.0217(7) 0.0274(7) 0.0258(7) 0.0020(6) 0.0013(6) 0.0027(6)
O2 0.0331(8) 0.0303(7) 0.0297(7) 0.0058(6) -0.0003(6) 0.0020(6)
O3 0.0384(8) 0.0264(7) 0.0392(8) -0.0037(7) -0.0090(7) 0.0014(7)
O4 0.0568(9) 0.0244(7) 0.0282(7) -0.0053(6) 0.0055(7) 0.0008(7)
C1 0.0264(10) 0.0192(9) 0.0237(10) -0.0024(8) -0.0046(8) 0.0000(9)
C2 0.0201(10) 0.0225(10) 0.0216(9) 0.0003(8) -0.0021(8) 0.0015(8)
C3 0.0181(9) 0.0257(10) 0.0338(11) -0.0006(9) -0.0040(8) 0.0021(9)
C4 0.0425(13) 0.0276(12) 0.0414(13) 0.0054(9) 0.0052(10) 0.0011(10)
C5 0.0333(11) 0.0319(11) 0.0304(11) 0.0032(9) 0.0062(9) 0.0029(10)
C6 0.0185(9) 0.0262(10) 0.0250(10) 0.0035(8) -0.0013(8) 0.0028(8)
C7 0.0227(10) 0.0287(11) 0.0227(10) 0.0011(8) -0.0029(8) -0.0013(9)
C8 0.0371(11) 0.0407(12) 0.0269(11) -0.0032(10) -0.0108(10) 0.0089(10)
C9 0.0369(12) 0.0404(13) 0.0333(12) -0.0056(9) -0.0119(10) 0.0021(10)
C10 0.0235(10) 0.0300(11) 0.0244(10) 0.0006(8) 0.0007(8) -0.0035(9)
C11 0.0335(11) 0.0301(11) 0.0222(10) -0.0028(9) 0.0002(8) -0.0090(9)
C12 0.0350(11) 0.0223(10) 0.0240(10) 0.0001(8) 0.0089(9) -0.0024(9)
C13 0.0316(11) 0.0268(11) 0.0221(10) 0.0052(8) 0.0052(8) 0.0016(9)
C14 0.0269(10) 0.0257(10) 0.0188(9) 0.0007(8) 0.0027(8) -0.0020(8)
C15 0.0187(9) 0.0248(10) 0.0187(9) 0.0011(8) 0.0042(7) -0.0047(8)
C16 0.0184(9) 0.0249(10) 0.0198(9) 0.0028(8) 0.0021(7) -0.0013(8)
C17 0.0202(9) 0.0228(10) 0.0278(10) 0.0013(8) -0.0013(8) 0.0027(8)
C18 0.0230(10) 0.0243(10) 0.0292(10) 0.0003(8) -0.0048(8) 0.0009(8)
C19 0.0255(10) 0.0272(10) 0.0236(10) -0.0003(8) 0.0093(8) 0.0013(9)
C20 0.0379(12) 0.0372(12) 0.0283(10) -0.0063(9) 0.0066(9) -0.0011(10)
C21 0.0282(11) 0.0330(11) 0.0376(12) 0.0006(9) 0.0073(9) 0.0042(10)
C22 0.0329(11) 0.0332(11) 0.0400(12) 0.0039(10) 0.0037(10) -0.0035(10)
C23 0.0796(18) 0.0314(12) 0.0304(12) -0.0107(9) 0.0025(12) -0.0033(12)

loop_
_atom_type_symbol
_atom_type_description
_atom_type_scat_dispersion_real
_atom_type_scat_dispersion_imag
_atom_type_scat_source
C C 0.0033 0.0016 'International Tables Vol C Tables 4.2.6.8 and 6.1.1.4'
H H 0.0000 0.0000 'International Tables Vol C Tables 4.2.6.8 and 6.1.1.4'
O O 0.0106 0.0060 'International Tables Vol C Tables 4.2.6.8 and 6.1.1.4'

loop_
_geom_angle_atom_site_label_1
_geom_angle_atom_site_label_2
_geom_angle_atom_site_label_3
_geom_angle
_geom_angle_site_symmetry_1
_geom_angle_site_symmetry_3
_geom_angle_publ_flag
C1 O1 C19 120.75(13) . . ?
C12 O4 C23 116.89(15) . . ?
O2 C1 O1 125.53(16) . . ?
O2 C1 C2 125.28(16) . . ?
O1 C1 C2 109.17(14) . . ?
C1 C2 C3 108.86(14) . . ?
C1 C2 C18 111.34(14) . . ?
C3 C2 C18 106.44(14) . . ?
C1 C2 C6 115.84(13) . . ?
C3 C2 C6 103.14(14) . . ?
C18 C2 C6 110.49(14) . . ?
O3 C3 C4 126.16(17) . . ?
O3 C3 C2 125.09(17) . . ?
C4 C3 C2 108.72(15) . . ?
C3 C4 C5 104.96(15) . . ?
C4 C5 C6 104.10(14) . . ?
C7 C6 C2 115.03(14) . . ?
C7 C6 C5 116.54(14) . . ?
C2 C6 C5 102.66(14) . . ?
C16 C7 C8 110.14(15) . . ?
C16 C7 C6 114.87(15) . . ?
C8 C7 C6 112.84(14) . . ?
C9 C8 C7 111.75(16) . . ?
C8 C9 C10 113.58(15) . . ?
C15 C10 C11 120.05(16) . . ?
C15 C10 C9 120.91(16) . . ?
C11 C10 C9 119.04(16) . . ?
C12 C11 C10 121.07(17) . . ?
O4 C12 C11 125.00(17) . . ?
O4 C12 C13 115.54(17) . . ?
C11 C12 C13 119.46(17) . . ?
C14 C13 C12 119.75(17) . . ?
C13 C14 C15 121.93(17) . . ?
C10 C15 C14 117.70(16) . . ?
C10 C15 C16 120.73(16) . . ?
C14 C15 C16 121.55(16) . . ?
C17 C16 C15 122.17(16) . . ?
C17 C16 C7 121.40(16) . . ?
C15 C16 C7 116.42(15) . . ?
C16 C17 C18 124.65(16) . . ?
C17 C18 C2 114.43(14) . . ?
O1 C19 C21 102.42(13) . . ?
O1 C19 C22 109.13(14) . . ?
C21 C19 C22 111.41(15) . . ?
O1 C19 C20 109.24(14) . . ?
C21 C19 C20 110.63(15) . . ?
C22 C19 C20 113.43(14) . . ?

loop_
_geom_bond_atom_site_label_1
_geom_bond_atom_site_label_2
_geom_bond_distance
_geom_bond_site_symmetry_2
_geom_bond_publ_flag
O1 C1 1.3467(19) . ?
O1 C19 1.4953(18) . ?
O2 C1 1.2073(19) . ?
O3 C3 1.205(2) . ?
O4 C12 1.3744(19) . ?
O4 C23 1.437(2) . ?
C1 C2 1.521(2) . ?
C2 C3 1.532(2) . ?
C2 C18 1.535(2) . ?
C2 C6 1.537(2) . ?
C3 C4 1.510(2) . ?
C4 C5 1.530(2) . ?
C5 C6 1.537(2) . ?
C6 C7 1.527(2) . ?
C7 C16 1.502(2) . ?
C7 C8 1.514(2) . ?
C8 C9 1.494(2) . ?
C9 C10 1.505(2) . ?
C10 C15 1.395(2) . ?
C10 C11 1.402(2) . ?
C11 C12 1.378(2) . ?
C12 C13 1.391(2) . ?
C13 C14 1.377(2) . ?
C14 C15 1.408(2) . ?
C15 C16 1.489(2) . ?
C16 C17 1.343(2) . ?
C17 C18 1.495(2) . ?
C19 C21 1.514(2) . ?
C19 C22 1.515(2) . ?
C19 C20 1.519(2) . ?

loop_
_cod_related_entry_id
_cod_related_entry_database
_cod_related_entry_code
1 ChemSpider 30660096
